data_1007162
loop_
_publ_author_name
'Averbuch-Pouchot, M T'
'Durif, A'

_publ_section_title
;
Crystal structure of barium cyclotriphosphate tetrahydrate, Ba~3~ (P
O~9~)~3~ (H~2~ O)~4~
;
_journal_coden_ASTM ZEKRDZ
_journal_name_full
;
Zeitschrift fuer Kristallographie (149,1979-)
;
_journal_page_first 219
_journal_page_last 224
_journal_volume 174
_journal_year 1986
_chemical_formula_structural 'Ba3 (P3 O9)2 (H2 O)4'
_chemical_formula_sum 'Ba3 H8 O22 P6'
_chemical_name_systematic 'Barium cyclo-triphosphate tetrahydrate'
_space_group_IT_number 12
_symmetry_cell_setting monoclinic
_symmetry_Int_Tables_number 12
_symmetry_space_group_name_Hall '-C 2y'
_symmetry_space_group_name_H-M 'C 1 2/m 1'
_cell_angle_alpha 90
_cell_angle_beta 95.38(5)
_cell_angle_gamma 90
_cell_formula_units_Z 2
_cell_length_a 16.09(1)
_cell_length_b 8.368(5)
_cell_length_c 7.717(3)
_cell_volume 1034.4
_refine_ls_R_factor_all 0.038
_cod_original_formula_sum 'H8 Ba3 O22 P6'
_cod_database_code 1007162

loop_
_symmetry_equiv_pos_as_xyz
x,y,z
x,-y,z
-x,-y,-z
-x,y,-z
1/2+x,1/2+y,z
1/2+x,1/2-y,z
1/2-x,1/2-y,-z
1/2-x,1/2+y,-z

loop_
_atom_site_label
_atom_site_type_symbol
_atom_site_symmetry_multiplicity
_atom_site_Wyckoff_symbol
_atom_site_fract_x
_atom_site_fract_y
_atom_site_fract_z
_atom_site_occupancy
_atom_site_attached_hydrogens
_atom_site_calc_flag
Ba1 Ba2+ 4 i 0.19029(3) 0. 0.95150(7) 0.75 0 d
Ba2 Ba2+ 4 i 0.04701(6) 0. 0.4317(1) 0.75 0 d
P1 P5+ 8 j 0.13574(9) 0.3311(2) 0.7000(2) 1. 0 d
P2 P5+ 4 i 0.3080(1) 0. 0.5976(3) 1. 0 d
O1 O2- 8 j 0.1545(3) 0.3507(5) 0.4997(5) 1. 0 d
O2 O2- 8 j 0.2143(3) 0.3147(6) 0.8157(6) 1. 0 d
O3 O2- 8 j 0.0735(3) 0.2025(6) 0.7069(6) 1. 0 d
O4 O2- 4 i 0.0926(4) 0.5 0.7327(8) 1. 0 d
O5 O2- 4 i 0.3465(5) 0. 0.7812(9) 1. 0 d
O6 O2- 4 i 0.2158(5) 0. 0.575(1) 1. 0 d
O7 O2- 8 j 0.0788(4) 0.2067(9) 0.1154(8) 1. 2 d

loop_
_atom_type_symbol
_atom_type_oxidation_number
Ba2+ 2.000
P5+ 5.000
O2- -2.000
H1+ 1.000
